data_7159561
loop_
_publ_author_name
'Fan, Yongbo'
'Xu, Shengting'
'Cai, Xinxin'
'Hou, Zhijing'
'Chen, Tianxiang'
'Fu, Guozhang'
'Zhu, Zhongzhi'
'Chen, Xiuwen'

_publ_section_title
;
 Bifunctionalization of styrene through ring-opening-recombination
 strategy of phenylpropathiazole salt.
;
_journal_issue 37
_journal_name_full 'Organic &amp; biomolecular chemistry'
_journal_page_first 7593
_journal_page_last 7596
_journal_paper_doi 10.1039/d3ob01271a
_journal_volume 21
_journal_year 2023
_chemical_formula_sum 'C25 H24 N2 O2 S'
_chemical_formula_weight 416.52
_space_group_crystal_system monoclinic
_space_group_IT_number 14
_space_group_name_Hall '-P 2ybc'
_space_group_name_H-M_alt 'P 1 21/c 1'
_atom_sites_solution_hydrogens geom
_audit_creation_method SHELXL-2014/7
_audit_update_record
;
2023-05-06 deposited with the CCDC.	2023-09-05 downloaded from the CCDC.
;
_cell_angle_alpha 90
_cell_angle_beta 90.85(4)
_cell_angle_gamma 90
_cell_formula_units_Z 4
_cell_length_a 27.15(5)
_cell_length_b 9.961(16)
_cell_length_c 8.810(15)
_cell_measurement_reflns_used 5509
_cell_measurement_temperature 296(2)
_cell_measurement_theta_max 20.03
_cell_measurement_theta_min 2.28
_cell_volume 2382(7)
_computing_structure_refinement 'SHELXL-2014/7 (Sheldrick, 2014)'
_diffrn_ambient_temperature 296(2)
_diffrn_measured_fraction_theta_full 0.994
_diffrn_measured_fraction_theta_max 0.994
_diffrn_measurement_device_type ccd
_diffrn_radiation_type MoK\a
_diffrn_radiation_wavelength 0.71073
_diffrn_reflns_av_R_equivalents 0.1075
_diffrn_reflns_av_unetI/netI 0.0758
_diffrn_reflns_Laue_measured_fraction_full 0.994
_diffrn_reflns_Laue_measured_fraction_max 0.994
_diffrn_reflns_limit_h_max 31
_diffrn_reflns_limit_h_min -31
_diffrn_reflns_limit_k_max 11
_diffrn_reflns_limit_k_min -11
_diffrn_reflns_limit_l_max 9
_diffrn_reflns_limit_l_min -10
_diffrn_reflns_number 42862
_diffrn_reflns_point_group_measured_fraction_full 0.994
_diffrn_reflns_point_group_measured_fraction_max 0.994
_diffrn_reflns_theta_full 24.746
_diffrn_reflns_theta_max 24.746
_diffrn_reflns_theta_min 2.251
_exptl_absorpt_coefficient_mu 0.158
_exptl_absorpt_correction_type multi-scan
_exptl_absorpt_process_details sadabs
_exptl_crystal_colour colorless
_exptl_crystal_density_diffrn 1.161
_exptl_crystal_description Block
_exptl_crystal_F_000 880
_exptl_crystal_size_max 0.200
_exptl_crystal_size_mid 0.200
_exptl_crystal_size_min 0.200
_exptl_transmission_factor_max 0.864
_exptl_transmission_factor_min 0.864
_refine_diff_density_max 0.231
_refine_diff_density_min -0.214
_refine_diff_density_rms 0.042
_refine_ls_extinction_method none
_refine_ls_goodness_of_fit_ref 1.052
_refine_ls_hydrogen_treatment constr
_refine_ls_matrix_type full
_refine_ls_number_parameters 272
_refine_ls_number_reflns 4065
_refine_ls_number_restraints 0
_refine_ls_restrained_S_all 1.052
_refine_ls_R_factor_all 0.1734
_refine_ls_R_factor_gt 0.0789
_refine_ls_shift/su_max 0.000
_refine_ls_shift/su_mean 0.000
_refine_ls_structure_factor_coef Fsqd
_refine_ls_weighting_details 'w=1/[\s^2^(Fo^2^)+(0.0523P)^2^+2.8722P] where P=(Fo^2^+2Fc^2^)/3'
_refine_ls_weighting_scheme calc
_refine_ls_wR_factor_gt 0.1554
_refine_ls_wR_factor_ref 0.1893
_reflns_Friedel_coverage 0.000
_reflns_number_gt 2095
_reflns_number_total 4065
_reflns_threshold_expression 'I > 2\s(I)'
_cod_data_source_file d3ob01271a2.cif
_cod_data_source_block 1
_cod_depositor_comments 'Adding full bibliography for 7159561.cif.'
_cod_original_sg_symbol_H-M 'P 21/c'
_cod_database_code 7159561
_shelx_shelxl_version_number 2014/7
_shelx_space_group_comment
;
The symmetry employed for this shelxl refinement is uniquely defined
by the following loop, which should always be used as a source of
symmetry information in preference to the above space-group names.
They are only intended as comments.
;
_shelx_estimated_absorpt_t_min 0.969
_shelx_estimated_absorpt_t_max 0.969

loop_
_space_group_symop_operation_xyz
'x, y, z'
'-x, y+1/2, -z+1/2'
'-x, -y, -z'
'x, -y-1/2, z-1/2'

loop_
_atom_site_label
_atom_site_type_symbol
_atom_site_fract_x
_atom_site_fract_y
_atom_site_fract_z
_atom_site_U_iso_or_equiv
_atom_site_adp_type
_atom_site_occupancy
_atom_site_site_symmetry_order
_atom_site_calc_flag
_atom_site_refinement_flags_posn
_atom_site_refinement_flags_adp
_atom_site_refinement_flags_occupancy
_atom_site_disorder_assembly
_atom_site_disorder_group
C1 C 0.9223(2) 0.4091(6) 0.7652(7) 0.0950(18) Uani 1 1 d . . . . .
H1 H 0.9381 0.3892 0.6752 0.114 Uiso 1 1 calc R U . . .
C2 C 0.9461(3) 0.3843(7) 0.9056(9) 0.111(2) Uani 1 1 d . . . . .
H2 H 0.9774 0.3462 0.9073 0.133 Uiso 1 1 calc R U . . .
C3 C 0.9240(3) 0.4154(7) 1.0384(8) 0.108(2) Uani 1 1 d . . . . .
H3 H 0.9405 0.4006 1.1302 0.130 Uiso 1 1 calc R U . . .
C4 C 0.8774(3) 0.4686(6) 1.0372(7) 0.0952(19) Uani 1 1 d . . . . .
H4 H 0.8618 0.4880 1.1279 0.114 Uiso 1 1 calc R U . . .
C5 C 0.8535(2) 0.4934(6) 0.8980(6) 0.0848(16) Uani 1 1 d . . . . .
H5 H 0.8222 0.5313 0.8978 0.102 Uiso 1 1 calc R U . . .
C6 C 0.87508(18) 0.4634(5) 0.7609(6) 0.0681(14) Uani 1 1 d . . . . .
C7 C 0.84860(17) 0.4910(5) 0.6100(5) 0.0655(13) Uani 1 1 d . . . . .
H7 H 0.8264 0.5676 0.6228 0.079 Uiso 1 1 calc R U . . .
C8 C 0.81819(17) 0.3689(5) 0.5601(5) 0.0687(14) Uani 1 1 d . . . . .
H8A H 0.7975 0.3417 0.6434 0.082 Uiso 1 1 calc R U . . .
H8B H 0.8405 0.2953 0.5392 0.082 Uiso 1 1 calc R U . . .
C9 C 0.72746(15) 0.4862(4) 0.4617(5) 0.0500(11) Uani 1 1 d . . . . .
C10 C 0.71816(17) 0.5135(5) 0.6147(5) 0.0642(13) Uani 1 1 d . . . . .
H10 H 0.7407 0.4865 0.6892 0.077 Uiso 1 1 calc R U . . .
C11 C 0.67586(19) 0.5799(5) 0.6554(5) 0.0726(15) Uani 1 1 d . . . . .
H11 H 0.6704 0.5973 0.7576 0.087 Uiso 1 1 calc R U . . .
C12 C 0.64088(18) 0.6221(5) 0.5475(5) 0.0672(14) Uani 1 1 d . . . . .
H12 H 0.6123 0.6657 0.5772 0.081 Uiso 1 1 calc R U . . .
C13 C 0.64971(16) 0.5973(4) 0.3932(5) 0.0593(12) Uani 1 1 d . . . . .
H13 H 0.6270 0.6253 0.3196 0.071 Uiso 1 1 calc R U . . .
C14 C 0.69228(15) 0.5310(4) 0.3510(4) 0.0474(11) Uani 1 1 d . . . . .
C15 C 0.72827(17) 0.5960(6) 0.1129(6) 0.0777(16) Uani 1 1 d . . . . .
H15 H 0.7398 0.6718 0.1640 0.093 Uiso 1 1 calc R U . . .
C16 C 0.68804(17) 0.3761(5) 0.1237(5) 0.0751(15) Uani 1 1 d . . . . .
H16A H 0.6894 0.3081 0.2025 0.090 Uiso 1 1 calc R U . . .
H16B H 0.7127 0.3530 0.0495 0.090 Uiso 1 1 calc R U . . .
C17 C 0.63741(16) 0.3692(5) 0.0460(5) 0.0568(12) Uani 1 1 d . . . . .
C18 C 0.61120(16) 0.4808(5) -0.0019(5) 0.0623(13) Uani 1 1 d . . . . .
H18 H 0.6234 0.5660 0.0199 0.075 Uiso 1 1 calc R U . . .
C19 C 0.56672(17) 0.4678(6) -0.0826(5) 0.0683(13) Uani 1 1 d . . . . .
H19 H 0.5495 0.5442 -0.1131 0.082 Uiso 1 1 calc R U . . .
C20 C 0.54817(17) 0.3416(6) -0.1174(5) 0.0696(14) Uani 1 1 d . . . . .
C21 C 0.57356(19) 0.2288(6) -0.0661(6) 0.0886(17) Uani 1 1 d . . . . .
H21 H 0.5610 0.1434 -0.0850 0.106 Uiso 1 1 calc R U . . .
C22 C 0.61770(19) 0.2440(6) 0.0134(6) 0.0847(16) Uani 1 1 d . . . . .
H22 H 0.6346 0.1677 0.0458 0.102 Uiso 1 1 calc R U . . .
C23 C 0.5025(2) 0.3255(6) -0.2031(7) 0.0942(19) Uani 1 1 d . . . . .
C24 C 0.8978(3) 0.6590(6) 0.4885(8) 0.120(2) Uani 1 1 d . . . . .
H24A H 0.9059 0.6879 0.5910 0.144 Uiso 1 1 calc R U . . .
H24B H 0.8711 0.7150 0.4502 0.144 Uiso 1 1 calc R U . . .
C25 C 0.9409(3) 0.6738(7) 0.3915(8) 0.137(3) Uani 1 1 d . . . . .
H25A H 0.9660 0.6114 0.4235 0.205 Uiso 1 1 calc R U . . .
H25B H 0.9534 0.7637 0.3998 0.205 Uiso 1 1 calc R U . . .
H25C H 0.9316 0.6558 0.2880 0.205 Uiso 1 1 calc R U . . .
N1 N 0.70159(13) 0.5054(4) 0.1920(4) 0.0564(10) Uani 1 1 d . . . . .
N2 N 0.46687(18) 0.3105(6) -0.2713(7) 0.131(2) Uani 1 1 d . . . . .
O1 O 0.88239(12) 0.5209(4) 0.4899(4) 0.0813(10) Uani 1 1 d . . . . .
O2 O 0.73829(13) 0.5838(5) -0.0242(4) 0.1156(16) Uani 1 1 d . . . . .
S1 S 0.77929(4) 0.39733(14) 0.39285(14) 0.0686(4) Uani 1 1 d . . . . .

loop_
_atom_site_aniso_label
_atom_site_aniso_U_11
_atom_site_aniso_U_22
_atom_site_aniso_U_33
_atom_site_aniso_U_23
_atom_site_aniso_U_13
_atom_site_aniso_U_12
C1 0.085(4) 0.103(5) 0.096(4) -0.012(4) -0.022(3) 0.020(4)
C2 0.111(5) 0.107(5) 0.114(5) -0.004(5) -0.056(5) 0.016(4)
C3 0.142(7) 0.099(5) 0.082(5) 0.010(4) -0.047(5) -0.022(5)
C4 0.121(5) 0.088(5) 0.077(4) 0.003(3) -0.005(4) -0.035(4)
C5 0.081(4) 0.097(5) 0.076(4) -0.005(3) 0.001(3) -0.016(3)
C6 0.059(3) 0.072(4) 0.073(4) -0.013(3) -0.015(3) -0.004(3)
C7 0.057(3) 0.069(3) 0.070(3) -0.008(3) -0.009(3) 0.004(3)
C8 0.062(3) 0.064(3) 0.080(3) 0.002(3) -0.020(3) 0.003(3)
C9 0.052(3) 0.054(3) 0.045(3) -0.002(2) -0.002(2) -0.003(2)
C10 0.059(3) 0.082(4) 0.051(3) 0.001(3) -0.004(2) -0.002(3)
C11 0.079(4) 0.091(4) 0.047(3) -0.005(3) 0.001(3) -0.012(3)
C12 0.071(3) 0.064(3) 0.067(3) -0.011(3) 0.021(3) 0.003(3)
C13 0.057(3) 0.056(3) 0.065(3) 0.005(2) -0.001(2) 0.004(2)
C14 0.053(3) 0.052(3) 0.037(2) -0.004(2) -0.001(2) 0.000(2)
C15 0.059(3) 0.119(5) 0.055(3) 0.003(3) -0.006(3) 0.013(3)
C16 0.075(3) 0.082(4) 0.068(3) -0.026(3) -0.023(3) 0.026(3)
C17 0.058(3) 0.065(3) 0.048(3) -0.017(2) -0.004(2) 0.015(3)
C18 0.062(3) 0.065(3) 0.060(3) -0.006(3) -0.010(2) 0.007(3)
C19 0.059(3) 0.074(4) 0.071(3) 0.000(3) -0.005(3) 0.011(3)
C20 0.053(3) 0.087(4) 0.069(3) -0.022(3) 0.001(2) 0.007(3)
C21 0.075(4) 0.072(4) 0.118(5) -0.027(4) -0.013(4) 0.002(3)
C22 0.076(4) 0.080(4) 0.097(4) -0.016(3) -0.020(3) 0.025(3)
C23 0.053(3) 0.113(5) 0.116(5) -0.036(4) -0.016(3) 0.014(3)
C24 0.166(7) 0.072(5) 0.123(5) -0.007(4) 0.006(5) -0.044(4)
C25 0.152(6) 0.139(7) 0.119(6) 0.014(5) -0.001(5) -0.076(5)
N1 0.055(2) 0.072(3) 0.041(2) -0.006(2) -0.0094(18) 0.007(2)
N2 0.071(3) 0.156(6) 0.166(5) -0.058(4) -0.037(4) 0.014(3)
O1 0.081(2) 0.078(3) 0.085(2) 0.002(2) -0.005(2) -0.010(2)
O2 0.094(3) 0.205(5) 0.048(2) 0.013(3) 0.012(2) 0.022(3)
S1 0.0556(7) 0.0887(10) 0.0613(8) -0.0073(7) -0.0121(6) 0.0137(7)

loop_
_atom_type_symbol
_atom_type_description
_atom_type_scat_dispersion_real
_atom_type_scat_dispersion_imag
_atom_type_scat_source
C C 0.0033 0.0016 'International Tables Vol C Tables 4.2.6.8 and 6.1.1.4'
H H 0.0000 0.0000 'International Tables Vol C Tables 4.2.6.8 and 6.1.1.4'
N N 0.0061 0.0033 'International Tables Vol C Tables 4.2.6.8 and 6.1.1.4'
O O 0.0106 0.0060 'International Tables Vol C Tables 4.2.6.8 and 6.1.1.4'
S S 0.1246 0.1234 'International Tables Vol C Tables 4.2.6.8 and 6.1.1.4'

loop_
_geom_angle_atom_site_label_1
_geom_angle_atom_site_label_2
_geom_angle_atom_site_label_3
_geom_angle
_geom_angle_site_symmetry_1
_geom_angle_site_symmetry_3
_geom_angle_publ_flag
C6 C1 C2 120.2(6) . . ?
C6 C1 H1 119.9 . . ?
C2 C1 H1 119.9 . . ?
C3 C2 C1 120.8(6) . . ?
C3 C2 H2 119.6 . . ?
C1 C2 H2 119.6 . . ?
C2 C3 C4 120.1(6) . . ?
C2 C3 H3 120.0 . . ?
C4 C3 H3 120.0 . . ?
C3 C4 C5 119.3(6) . . ?
C3 C4 H4 120.4 . . ?
C5 C4 H4 120.4 . . ?
C6 C5 C4 122.1(6) . . ?
C6 C5 H5 119.0 . . ?
C4 C5 H5 119.0 . . ?
C5 C6 C1 117.5(5) . . ?
C5 C6 C7 121.5(5) . . ?
C1 C6 C7 121.0(5) . . ?
O1 C7 C6 112.3(4) . . ?
O1 C7 C8 107.4(4) . . ?
C6 C7 C8 110.6(4) . . ?
O1 C7 H7 108.8 . . ?
C6 C7 H7 108.8 . . ?
C8 C7 H7 108.8 . . ?
C7 C8 S1 114.4(3) . . ?
C7 C8 H8A 108.7 . . ?
S1 C8 H8A 108.7 . . ?
C7 C8 H8B 108.7 . . ?
S1 C8 H8B 108.7 . . ?
H8A C8 H8B 107.6 . . ?
C10 C9 C14 117.9(4) . . ?
C10 C9 S1 125.5(3) . . ?
C14 C9 S1 116.6(3) . . ?
C11 C10 C9 120.4(4) . . ?
C11 C10 H10 119.8 . . ?
C9 C10 H10 119.8 . . ?
C10 C11 C12 121.8(4) . . ?
C10 C11 H11 119.1 . . ?
C12 C11 H11 119.1 . . ?
C11 C12 C13 118.8(4) . . ?
C11 C12 H12 120.6 . . ?
C13 C12 H12 120.6 . . ?
C14 C13 C12 119.9(4) . . ?
C14 C13 H13 120.1 . . ?
C12 C13 H13 120.1 . . ?
C13 C14 C9 121.2(4) . . ?
C13 C14 N1 120.1(4) . . ?
C9 C14 N1 118.7(4) . . ?
O2 C15 N1 123.9(6) . . ?
O2 C15 H15 118.1 . . ?
N1 C15 H15 118.1 . . ?
N1 C16 C17 116.2(4) . . ?
N1 C16 H16A 108.2 . . ?
C17 C16 H16A 108.2 . . ?
N1 C16 H16B 108.2 . . ?
C17 C16 H16B 108.2 . . ?
H16A C16 H16B 107.4 . . ?
C18 C17 C22 117.7(4) . . ?
C18 C17 C16 123.8(5) . . ?
C22 C17 C16 118.4(4) . . ?
C17 C18 C19 121.2(5) . . ?
C17 C18 H18 119.4 . . ?
C19 C18 H18 119.4 . . ?
C20 C19 C18 120.2(5) . . ?
C20 C19 H19 119.9 . . ?
C18 C19 H19 119.9 . . ?
C19 C20 C21 119.0(5) . . ?
C19 C20 C23 121.3(5) . . ?
C21 C20 C23 119.7(5) . . ?
C22 C21 C20 119.8(5) . . ?
C22 C21 H21 120.1 . . ?
C20 C21 H21 120.1 . . ?
C17 C22 C21 122.1(5) . . ?
C17 C22 H22 119.0 . . ?
C21 C22 H22 119.0 . . ?
N2 C23 C20 178.7(7) . . ?
O1 C24 C25 109.6(6) . . ?
O1 C24 H24A 109.8 . . ?
C25 C24 H24A 109.8 . . ?
O1 C24 H24B 109.8 . . ?
C25 C24 H24B 109.8 . . ?
H24A C24 H24B 108.2 . . ?
C24 C25 H25A 109.5 . . ?
C24 C25 H25B 109.5 . . ?
H25A C25 H25B 109.5 . . ?
C24 C25 H25C 109.5 . . ?
H25A C25 H25C 109.5 . . ?
H25B C25 H25C 109.5 . . ?
C15 N1 C14 118.7(4) . . ?
C15 N1 C16 120.5(4) . . ?
C14 N1 C16 120.3(4) . . ?
C24 O1 C7 113.1(4) . . ?
C9 S1 C8 104.7(2) . . ?

loop_
_geom_bond_atom_site_label_1
_geom_bond_atom_site_label_2
_geom_bond_distance
_geom_bond_site_symmetry_2
_geom_bond_publ_flag
C1 C6 1.390(7) . ?
C1 C2 1.409(8) . ?
C1 H1 0.9300 . ?
C2 C3 1.358(9) . ?
C2 H2 0.9300 . ?
C3 C4 1.372(9) . ?
C3 H3 0.9300 . ?
C4 C5 1.401(8) . ?
C4 H4 0.9300 . ?
C5 C6 1.382(7) . ?
C5 H5 0.9300 . ?
C6 C7 1.527(7) . ?
C7 O1 1.441(6) . ?
C7 C8 1.531(6) . ?
C7 H7 0.9800 . ?
C8 S1 1.822(5) . ?
C8 H8A 0.9700 . ?
C8 H8B 0.9700 . ?
C9 C10 1.402(6) . ?
C9 C14 1.427(6) . ?
C9 S1 1.776(5) . ?
C10 C11 1.378(6) . ?
C10 H10 0.9300 . ?
C11 C12 1.398(7) . ?
C11 H11 0.9300 . ?
C12 C13 1.406(6) . ?
C12 H12 0.9300 . ?
C13 C14 1.387(6) . ?
C13 H13 0.9300 . ?
C14 N1 1.450(5) . ?
C15 O2 1.249(6) . ?
C15 N1 1.356(6) . ?
C15 H15 0.9300 . ?
C16 N1 1.466(6) . ?
C16 C17 1.528(6) . ?
C16 H16A 0.9700 . ?
C16 H16B 0.9700 . ?
C17 C18 1.382(6) . ?
C17 C22 1.386(7) . ?
C18 C19 1.398(6) . ?
C18 H18 0.9300 . ?
C19 C20 1.387(7) . ?
C19 H19 0.9300 . ?
C20 C21 1.390(7) . ?
C20 C23 1.450(7) . ?
C21 C22 1.387(7) . ?
C21 H21 0.9300 . ?
C22 H22 0.9300 . ?
C23 N2 1.141(6) . ?
C24 O1 1.438(7) . ?
C24 C25 1.468(8) . ?
C24 H24A 0.9700 . ?
C24 H24B 0.9700 . ?
C25 H25A 0.9600 . ?
C25 H25B 0.9600 . ?
C25 H25C 0.9600 . ?

loop_
_geom_torsion_atom_site_label_1
_geom_torsion_atom_site_label_2
_geom_torsion_atom_site_label_3
_geom_torsion_atom_site_label_4
_geom_torsion
_geom_torsion_site_symmetry_1
_geom_torsion_site_symmetry_2
_geom_torsion_site_symmetry_3
_geom_torsion_site_symmetry_4
_geom_torsion_publ_flag
C6 C1 C2 C3 -1.4(10) . . . . ?
C1 C2 C3 C4 1.6(10) . . . . ?
C2 C3 C4 C5 -1.6(10) . . . . ?
C3 C4 C5 C6 1.3(9) . . . . ?
C4 C5 C6 C1 -1.1(8) . . . . ?
C4 C5 C6 C7 180.0(5) . . . . ?
C2 C1 C6 C5 1.1(8) . . . . ?
C2 C1 C6 C7 -180.0(5) . . . . ?
C5 C6 C7 O1 149.6(5) . . . . ?
C1 C6 C7 O1 -29.3(7) . . . . ?
C5 C6 C7 C8 -90.4(6) . . . . ?
C1 C6 C7 C8 90.7(6) . . . . ?
O1 C7 C8 S1 -64.0(4) . . . . ?
C6 C7 C8 S1 173.1(3) . . . . ?
C14 C9 C10 C11 0.9(7) . . . . ?
S1 C9 C10 C11 -178.0(4) . . . . ?
C9 C10 C11 C12 0.1(7) . . . . ?
C10 C11 C12 C13 -0.9(7) . . . . ?
C11 C12 C13 C14 0.6(7) . . . . ?
C12 C13 C14 C9 0.5(6) . . . . ?
C12 C13 C14 N1 -179.9(4) . . . . ?
C10 C9 C14 C13 -1.2(6) . . . . ?
S1 C9 C14 C13 177.8(3) . . . . ?
C10 C9 C14 N1 179.1(4) . . . . ?
S1 C9 C14 N1 -1.8(5) . . . . ?
N1 C16 C17 C18 19.7(7) . . . . ?
N1 C16 C17 C22 -164.2(4) . . . . ?
C22 C17 C18 C19 -1.0(7) . . . . ?
C16 C17 C18 C19 175.1(4) . . . . ?
C17 C18 C19 C20 -0.6(7) . . . . ?
C18 C19 C20 C21 2.3(7) . . . . ?
C18 C19 C20 C23 -179.0(5) . . . . ?
C19 C20 C21 C22 -2.5(8) . . . . ?
C23 C20 C21 C22 178.8(5) . . . . ?
C18 C17 C22 C21 0.8(8) . . . . ?
C16 C17 C22 C21 -175.5(5) . . . . ?
C20 C21 C22 C17 1.0(8) . . . . ?
O2 C15 N1 C14 -179.8(4) . . . . ?
O2 C15 N1 C16 8.1(7) . . . . ?
C13 C14 N1 C15 92.5(5) . . . . ?
C9 C14 N1 C15 -87.8(5) . . . . ?
C13 C14 N1 C16 -95.4(5) . . . . ?
C9 C14 N1 C16 84.2(5) . . . . ?
C17 C16 N1 C15 -94.4(5) . . . . ?
C17 C16 N1 C14 93.6(5) . . . . ?
C25 C24 O1 C7 165.3(5) . . . . ?
C6 C7 O1 C24 -83.1(5) . . . . ?
C8 C7 O1 C24 155.0(4) . . . . ?
C10 C9 S1 C8 -5.7(4) . . . . ?
C14 C9 S1 C8 175.3(3) . . . . ?
C7 C8 S1 C9 -78.7(4) . . . . ?
